data_7049415
loop_
_publ_author_name
'Huang, Pan'
'Chen, Cheng'
'Wu, Mingyan'
'Jiang, Feilong'
'Hong, Maochun'

_publ_section_title
;
 An indium-organic framework for the efficient storage of light
 hydrocarbons and selective removal of organic dyes.
;
_journal_issue 17
_journal_name_full 'Dalton transactions (Cambridge, England : 2003)'
_journal_page_first 5527
_journal_page_last 5533
_journal_paper_doi 10.1039/c9dt00902g
_journal_volume 48
_journal_year 2019
_chemical_formula_sum 'C42 H30 In N3 O8'
_chemical_formula_weight 819.51
_space_group_crystal_system orthorhombic
_space_group_IT_number 52
_space_group_name_Hall '-P 2a 2bc'
_space_group_name_H-M_alt 'P n n a'
_symmetry_space_group_name_Hall '-P 2a 2bc'
_symmetry_space_group_name_H-M 'P n n a'
_atom_sites_solution_hydrogens geom
_audit_creation_method SHELXL-2016/6
_audit_update_record
;
2019-01-25 deposited with the CCDC.    2019-03-22 downloaded from the CCDC.
;
_cell_angle_alpha 90
_cell_angle_beta 90
_cell_angle_gamma 90
_cell_formula_units_Z 8
_cell_length_a 32.3271(18)
_cell_length_b 28.2199(14)
_cell_length_c 19.6860(6)
_cell_measurement_reflns_used 17881
_cell_measurement_temperature 297.99(10)
_cell_measurement_theta_max 55.5040
_cell_measurement_theta_min 2.7320
_cell_volume 17958.9(14)
_computing_structure_refinement 'SHELXL-2016/6 (Sheldrick, 2016)'
_computing_structure_solution 'SHELXT 2014/5 (Sheldrick, 2014)'
_diffrn_ambient_temperature 297.99(10)
_diffrn_detector_area_resol_mean 10
_diffrn_measured_fraction_theta_full 1.000
_diffrn_measured_fraction_theta_max 0.969
_diffrn_measurement_device_type 'ROD, Synergy Custom system, HyPix'
_diffrn_measurement_method '\w scans'
_diffrn_radiation_type GaK\a
_diffrn_radiation_wavelength 1.3405
_diffrn_reflns_av_R_equivalents 0.0335
_diffrn_reflns_av_unetI/netI 0.0351
_diffrn_reflns_Laue_measured_fraction_full 1.000
_diffrn_reflns_Laue_measured_fraction_max 0.969
_diffrn_reflns_limit_h_max 40
_diffrn_reflns_limit_h_min -41
_diffrn_reflns_limit_k_max 35
_diffrn_reflns_limit_k_min -36
_diffrn_reflns_limit_l_max 18
_diffrn_reflns_limit_l_min -25
_diffrn_reflns_number 68700
_diffrn_reflns_point_group_measured_fraction_full 1.000
_diffrn_reflns_point_group_measured_fraction_max 0.969
_diffrn_reflns_theta_full 53.543
_diffrn_reflns_theta_max 60.796
_diffrn_reflns_theta_min 2.285
_exptl_absorpt_coefficient_mu 1.561
_exptl_absorpt_correction_T_max 1.00000
_exptl_absorpt_correction_T_min 0.50881
_exptl_absorpt_correction_type multi-scan
_exptl_crystal_colour orange
_exptl_crystal_density_diffrn 0.606
_exptl_crystal_description block
_exptl_crystal_F_000 3328
_exptl_crystal_size_max 0.21
_exptl_crystal_size_mid 0.18
_exptl_crystal_size_min 0.16
_refine_diff_density_max 0.413
_refine_diff_density_min -0.241
_refine_diff_density_rms 0.043
_refine_ls_extinction_method none
_refine_ls_goodness_of_fit_ref 1.055
_refine_ls_hydrogen_treatment constr
_refine_ls_matrix_type full
_refine_ls_number_parameters 460
_refine_ls_number_reflns 20141
_refine_ls_number_restraints 0
_refine_ls_restrained_S_all 1.055
_refine_ls_R_factor_all 0.0724
_refine_ls_R_factor_gt 0.0510
_refine_ls_shift/su_max 0.001
_refine_ls_shift/su_mean 0.000
_refine_ls_structure_factor_coef Fsqd
_refine_ls_weighting_details 'w=1/[\s^2^(Fo^2^)+(0.0816P)^2^+1.4633P] where P=(Fo^2^+2Fc^2^)/3'
_refine_ls_weighting_scheme calc
_refine_ls_wR_factor_gt 0.1463
_refine_ls_wR_factor_ref 0.1567
_reflns_Friedel_coverage 0.000
_reflns_number_gt 13301
_reflns_number_total 20141
_reflns_threshold_expression 'I > 2\s(I)'
_cod_data_source_file c9dt00902g2.cif
_cod_data_source_block 1
_cod_depositor_comments 'Adding full bibliography for 7049415.cif.'
_cod_database_code 7049415
_shelx_shelxl_version_number 2016/6
_shelx_space_group_comment
;
The symmetry employed for this shelxl refinement is uniquely defined
by the following loop, which should always be used as a source of
symmetry information in preference to the above space-group names.
They are only intended as comments.
;

loop_
_space_group_symop_operation_xyz
'x, y, z'
'-x+1/2, -y, z'
'x, -y+1/2, -z+1/2'
'-x+1/2, y+1/2, -z+1/2'
'-x, -y, -z'
'x-1/2, y, -z'
'-x, y-1/2, z-1/2'
'x-1/2, -y-1/2, z-1/2'

loop_
_atom_site_label
_atom_site_type_symbol
_atom_site_fract_x
_atom_site_fract_y
_atom_site_fract_z
_atom_site_U_iso_or_equiv
_atom_site_adp_type
_atom_site_occupancy
_atom_site_site_symmetry_order
_atom_site_calc_flag
_atom_site_refinement_flags_posn
_atom_site_refinement_flags_adp
In1 In 0.45918(2) 0.60968(2) 0.15158(2) 0.06400(8) Uani 1 1 d . .
O1 O 0.56046(7) 0.16926(8) 0.57376(13) 0.0979(6) Uani 1 1 d . .
O2 O 0.53861(7) 0.18769(7) 0.67442(11) 0.0891(6) Uani 1 1 d . .
O3 O 0.47201(8) 0.53532(8) 0.20812(11) 0.0974(7) Uani 1 1 d . .
O4 O 0.49409(6) 0.60208(7) 0.24616(10) 0.0825(6) Uani 1 1 d . .
O5 O 0.48515(7) 0.57237(7) 1.06303(10) 0.0886(6) Uani 1 1 d . .
O6 O 0.52625(7) 0.62614(10) 1.10523(12) 0.1032(7) Uani 1 1 d . .
O7 O 0.89863(6) 0.57903(7) 0.88132(10) 0.0802(5) Uani 1 1 d . .
O8 O 0.90000(7) 0.61255(8) 0.78207(11) 0.0901(6) Uani 1 1 d . .
N1 N 0.60494(11) 0.50681(11) 0.65420(13) 0.1017(9) Uani 1 1 d . .
N2 N 0.63688(10) 0.49588(10) 0.67826(14) 0.0959(8) Uani 1 1 d . .
C1 C 0.55160(10) 0.20007(11) 0.61766(19) 0.0811(8) Uani 1 1 d . .
C2 C 0.55722(10) 0.25099(11) 0.60156(15) 0.0812(8) Uani 1 1 d . .
C3 C 0.56784(12) 0.26642(11) 0.53684(16) 0.0963(10) Uani 1 1 d . .
H3 H 0.571864 0.244475 0.502219 0.116 Uiso 1 1 calc R U
C4 C 0.57240(11) 0.31382(11) 0.52381(16) 0.0944(10) Uani 1 1 d . .
H4 H 0.578926 0.323558 0.479973 0.113 Uiso 1 1 calc R U
C5 C 0.56756(10) 0.34756(10) 0.57411(14) 0.0779(8) Uani 1 1 d . .
C6 C 0.55782(13) 0.33134(11) 0.63816(15) 0.0911(9) Uani 1 1 d . .
H6 H 0.554598 0.353000 0.673373 0.109 Uiso 1 1 calc R U
C7 C 0.55280(12) 0.28429(12) 0.65102(15) 0.0915(10) Uani 1 1 d . .
H7 H 0.546158 0.274633 0.694851 0.110 Uiso 1 1 calc R U
C8 C 0.57192(10) 0.39861(10) 0.56122(14) 0.0760(8) Uani 1 1 d . .
C9 C 0.55848(10) 0.41986(10) 0.50131(13) 0.0779(8) Uani 1 1 d . .
H9 H 0.548461 0.400531 0.466765 0.093 Uiso 1 1 calc R U
C10 C 0.55930(10) 0.46850(10) 0.49059(14) 0.0775(8) Uani 1 1 d . .
C11 C 0.57507(11) 0.49602(11) 0.54332(15) 0.0930(10) Uani 1 1 d . .
H11 H 0.575057 0.528866 0.539447 0.112 Uiso 1 1 calc R U
C12 C 0.59054(10) 0.47534(11) 0.60059(14) 0.0854(9) Uani 1 1 d . .
C13 C 0.58945(10) 0.42735(11) 0.61027(14) 0.0827(8) Uani 1 1 d . .
H13 H 0.600435 0.414141 0.649617 0.099 Uiso 1 1 calc R U
C14 C 0.49077(9) 0.55763(11) 0.25202(15) 0.0749(7) Uani 1 1 d . .
C15 C 0.50900(9) 0.53406(10) 0.31254(14) 0.0729(7) Uani 1 1 d . .
C16 C 0.50762(15) 0.48695(12) 0.3215(2) 0.1316(17) Uani 1 1 d . .
H16 H 0.495132 0.468324 0.288306 0.158 Uiso 1 1 calc R U
C17 C 0.52418(16) 0.46504(13) 0.3784(2) 0.1381(18) Uani 1 1 d . .
H17 H 0.522627 0.432263 0.382526 0.166 Uiso 1 1 calc R U
C18 C 0.54256(9) 0.49072(10) 0.42801(15) 0.0788(8) Uani 1 1 d . .
C19 C 0.54295(13) 0.53807(12) 0.4193(2) 0.1267(17) Uani 1 1 d . .
H19 H 0.554642 0.556946 0.452937 0.152 Uiso 1 1 calc R U
C20 C 0.52673(15) 0.55951(13) 0.36259(19) 0.1236(15) Uani 1 1 d . .
H20 H 0.528010 0.592320 0.358663 0.148 Uiso 1 1 calc R U
C21 C 0.51906(11) 0.59512(13) 1.06178(17) 0.0851(9) Uani 1 1 d . .
C22 C 0.54925(9) 0.58496(12) 1.00654(15) 0.0791(8) Uani 1 1 d . .
C23 C 0.54366(10) 0.54747(12) 0.96269(19) 0.0917(10) Uani 1 1 d . .
H23 H 0.520561 0.528169 0.967877 0.110 Uiso 1 1 calc R U
C24 C 0.57090(10) 0.53794(11) 0.91221(16) 0.0897(9) Uani 1 1 d . .
H24 H 0.566252 0.512326 0.883485 0.108 Uiso 1 1 calc R U
C25 C 0.60560(9) 0.56599(11) 0.90296(14) 0.0755(7) Uani 1 1 d . .
C26 C 0.61149(10) 0.60390(12) 0.94594(18) 0.0992(11) Uani 1 1 d . .
H26 H 0.634353 0.623470 0.940006 0.119 Uiso 1 1 calc R U
C27 C 0.58407(11) 0.61312(13) 0.99738(19) 0.1035(11) Uani 1 1 d . .
H27 H 0.588817 0.638512 1.026467 0.124 Uiso 1 1 calc R U
C28 C 0.64904(9) 0.52327(11) 0.73687(15) 0.0812(8) Uani 1 1 d . .
C29 C 0.62130(9) 0.53423(10) 0.78786(14) 0.0764(7) Uani 1 1 d . .
H29 H 0.593396 0.527066 0.782643 0.092 Uiso 1 1 calc R U
C30 C 0.63503(8) 0.55584(11) 0.84656(13) 0.0730(7) Uani 1 1 d . .
C31 C 0.67687(9) 0.56693(11) 0.85182(14) 0.0784(8) Uani 1 1 d . .
H31 H 0.686307 0.581817 0.891011 0.094 Uiso 1 1 calc R U
C32 C 0.70486(9) 0.55662(11) 0.80098(14) 0.0761(7) Uani 1 1 d . .
C33 C 0.69085(9) 0.53427(11) 0.74308(15) 0.0844(8) Uani 1 1 d . .
H33 H 0.709210 0.526597 0.708409 0.101 Uiso 1 1 calc R U
C34 C 0.74980(9) 0.56728(11) 0.80869(14) 0.0795(8) Uani 1 1 d . .
C35 C 0.77292(9) 0.58508(12) 0.75425(15) 0.0850(8) Uani 1 1 d . .
H35 H 0.759990 0.591515 0.713068 0.102 Uiso 1 1 calc R U
C36 C 0.81489(9) 0.59314(12) 0.76137(16) 0.0854(8) Uani 1 1 d . .
H36 H 0.829780 0.605456 0.725007 0.102 Uiso 1 1 calc R U
C37 C 0.83512(8) 0.58321(10) 0.82162(14) 0.0719(7) Uani 1 1 d . .
C38 C 0.81172(9) 0.56603(11) 0.87499(15) 0.0847(8) Uani 1 1 d . .
H38 H 0.824641 0.559343 0.916089 0.102 Uiso 1 1 calc R U
C39 C 0.77014(9) 0.55862(12) 0.86898(15) 0.0868(9) Uani 1 1 d . .
H39 H 0.755286 0.547535 0.906192 0.104 Uiso 1 1 calc R U
C40 C 0.88041(9) 0.59165(11) 0.82808(16) 0.0731(7) Uani 1 1 d . .

loop_
_atom_site_aniso_label
_atom_site_aniso_U_11
_atom_site_aniso_U_22
_atom_site_aniso_U_33
_atom_site_aniso_U_23
_atom_site_aniso_U_13
_atom_site_aniso_U_12
In1 0.06530(12) 0.06359(12) 0.06312(12) 0.01332(8) -0.00511(8) -0.00712(8)
O1 0.1136(17) 0.0641(13) 0.1158(17) 0.0133(13) 0.0143(14) -0.0023(12)
O2 0.1248(18) 0.0683(12) 0.0741(12) 0.0262(11) -0.0081(11) -0.0075(11)
O3 0.1221(17) 0.0877(15) 0.0824(14) 0.0155(12) -0.0350(13) -0.0106(13)
O4 0.0864(14) 0.0768(13) 0.0842(13) 0.0269(10) -0.0187(11) -0.0006(10)
O5 0.0804(14) 0.0854(14) 0.1001(15) 0.0094(11) 0.0234(11) -0.0026(11)
O6 0.0936(15) 0.1279(19) 0.0880(16) -0.0222(15) 0.0054(12) -0.0058(14)
O7 0.0639(11) 0.0924(14) 0.0844(13) -0.0116(11) 0.0014(10) -0.0082(10)
O8 0.0756(13) 0.1066(17) 0.0880(14) -0.0102(12) 0.0127(11) -0.0180(11)
N1 0.122(2) 0.092(2) 0.0911(19) -0.0009(15) -0.0323(17) -0.0135(18)
N2 0.099(2) 0.103(2) 0.0854(17) -0.0096(16) -0.0177(15) -0.0151(16)
C1 0.089(2) 0.0631(18) 0.092(2) 0.0141(17) -0.0111(17) -0.0008(15)
C2 0.104(2) 0.0651(17) 0.0747(18) 0.0193(15) -0.0068(16) -0.0011(16)
C3 0.146(3) 0.0654(19) 0.077(2) 0.0048(16) -0.0022(19) -0.0038(19)
C4 0.146(3) 0.071(2) 0.0663(18) 0.0165(15) 0.0010(18) -0.0099(19)
C5 0.106(2) 0.0629(17) 0.0649(16) 0.0121(14) -0.0150(15) -0.0032(15)
C6 0.146(3) 0.0630(18) 0.0640(17) 0.0127(14) -0.0070(17) 0.0021(19)
C7 0.135(3) 0.080(2) 0.0599(17) 0.0197(16) -0.0045(16) 0.0033(19)
C8 0.096(2) 0.0658(17) 0.0659(16) 0.0109(13) -0.0147(15) -0.0073(14)
C9 0.105(2) 0.0670(18) 0.0621(15) 0.0107(13) -0.0234(14) -0.0164(15)
C10 0.103(2) 0.0615(16) 0.0679(16) 0.0131(13) -0.0221(15) -0.0152(15)
C11 0.128(3) 0.0690(19) 0.0820(19) 0.0148(16) -0.0311(18) -0.0149(18)
C12 0.105(2) 0.082(2) 0.0687(17) 0.0050(15) -0.0236(16) -0.0165(17)
C13 0.107(2) 0.0744(19) 0.0665(17) 0.0175(15) -0.0229(15) -0.0023(16)
C14 0.0783(18) 0.0715(19) 0.0748(17) 0.0251(15) -0.0045(14) 0.0004(15)
C15 0.0816(18) 0.0660(17) 0.0710(17) 0.0165(14) -0.0158(14) -0.0084(14)
C16 0.222(5) 0.069(2) 0.104(2) 0.015(2) -0.085(3) -0.018(3)
C17 0.237(5) 0.072(2) 0.105(3) 0.026(2) -0.089(3) -0.027(3)
C18 0.102(2) 0.0634(17) 0.0714(17) 0.0178(14) -0.0203(15) -0.0107(15)
C19 0.203(4) 0.067(2) 0.110(3) 0.0225(19) -0.086(3) -0.024(2)
C20 0.197(4) 0.063(2) 0.112(3) 0.0244(19) -0.073(3) -0.024(2)
C21 0.083(2) 0.097(2) 0.075(2) 0.0169(18) 0.0084(16) 0.0088(19)
C22 0.0760(19) 0.084(2) 0.0768(18) 0.0016(16) 0.0054(14) -0.0039(16)
C23 0.086(2) 0.079(2) 0.110(3) -0.0006(19) 0.0214(18) -0.0207(16)
C24 0.088(2) 0.084(2) 0.097(2) -0.0162(17) 0.0184(18) -0.0252(17)
C25 0.0656(17) 0.085(2) 0.0756(17) -0.0026(15) 0.0001(13) -0.0099(15)
C26 0.076(2) 0.117(3) 0.104(2) -0.032(2) 0.0166(18) -0.0361(18)
C27 0.091(2) 0.119(3) 0.101(2) -0.032(2) 0.0166(19) -0.034(2)
C28 0.0786(19) 0.092(2) 0.0730(17) -0.0052(15) -0.0100(15) -0.0155(16)
C29 0.0664(17) 0.0813(19) 0.0815(18) 0.0030(15) -0.0055(14) -0.0158(14)
C30 0.0628(16) 0.0829(19) 0.0731(17) -0.0015(14) -0.0050(13) -0.0128(14)
C31 0.0638(16) 0.099(2) 0.0725(17) -0.0074(15) -0.0001(13) -0.0159(15)
C32 0.0715(17) 0.089(2) 0.0676(16) -0.0079(14) -0.0010(13) -0.0149(15)
C33 0.0758(19) 0.101(2) 0.0762(18) -0.0065(16) 0.0056(15) -0.0143(17)
C34 0.0694(17) 0.096(2) 0.0732(17) -0.0132(16) 0.0025(14) -0.0110(15)
C35 0.0738(19) 0.108(2) 0.0736(18) -0.0066(17) 0.0003(14) -0.0157(17)
C36 0.0732(19) 0.104(2) 0.0792(19) -0.0132(17) 0.0153(15) -0.0175(17)
C37 0.0678(16) 0.0778(19) 0.0703(16) -0.0144(14) -0.0010(13) -0.0085(14)
C38 0.0752(19) 0.107(2) 0.0715(17) -0.0059(17) -0.0041(15) -0.0174(17)
C39 0.0721(18) 0.116(3) 0.0717(17) -0.0032(17) 0.0061(14) -0.0227(18)
C40 0.0678(17) 0.0694(17) 0.0822(19) -0.0219(15) -0.0012(15) -0.0013(14)

loop_
_atom_type_symbol
_atom_type_description
_atom_type_scat_dispersion_real
_atom_type_scat_dispersion_imag
_atom_type_scat_source
C C 0.0137 0.0067 'International Tables Vol C Tables 4.2.6.8 and 6.1.1.4'
H H 0.0000 0.0000 'International Tables Vol C Tables 4.2.6.8 and 6.1.1.4'
In In 0.1167 3.9932 'International Tables Vol C Tables 4.2.6.8 and 6.1.1.4'
N N 0.0241 0.0134 'International Tables Vol C Tables 4.2.6.8 and 6.1.1.4'
O O 0.0389 0.0241 'International Tables Vol C Tables 4.2.6.8 and 6.1.1.4'

loop_
_geom_angle_atom_site_label_1
_geom_angle_atom_site_label_2
_geom_angle_atom_site_label_3
_geom_angle
_geom_angle_site_symmetry_1
_geom_angle_site_symmetry_3
O4 In1 O5 115.47(8) . 1_554
O4 In1 O7 131.31(7) . 6_556
O5 In1 O7 85.38(8) 1_554 6_556
O4 In1 O2 84.80(8) . 7_665
O5 In1 O2 127.91(7) 1_554 7_665
O7 In1 O2 117.69(8) 6_556 7_665
O4 In1 O8 87.11(7) . 6_556
O5 In1 O8 141.00(8) 1_554 6_556
O7 In1 O8 56.92(7) 6_556 6_556
O2 In1 O8 83.07(7) 7_665 6_556
O4 In1 O1 139.52(8) . 7_665
O5 In1 O1 85.96(8) 1_554 7_665
O7 In1 O1 81.49(8) 6_556 7_665
O2 In1 O1 56.02(8) 7_665 7_665
O8 In1 O1 96.81(8) 6_556 7_665
O4 In1 O6 82.90(8) . 1_554
O5 In1 O6 56.42(8) 1_554 1_554
O7 In1 O6 139.15(8) 6_556 1_554
O2 In1 O6 81.82(8) 7_665 1_554
O8 In1 O6 162.56(8) 6_556 1_554
O1 In1 O6 81.86(9) 7_665 1_554
O4 In1 O3 55.47(7) . .
O5 In1 O3 83.33(8) 1_554 .
O7 In1 O3 86.99(8) 6_556 .
O2 In1 O3 138.97(7) 7_665 .
O8 In1 O3 84.96(8) 6_556 .
O1 In1 O3 164.86(8) 7_665 .
O6 In1 O3 100.88(9) 1_554 .
O4 In1 C40 110.56(9) . 6_556
O5 In1 C40 113.41(10) 1_554 6_556
O7 In1 C40 28.45(8) 6_556 6_556
O2 In1 C40 100.95(9) 7_665 6_556
O8 In1 C40 28.47(8) 6_556 6_556
O1 In1 C40 88.63(8) 7_665 6_556
O6 In1 C40 166.38(9) 1_554 6_556
O3 In1 C40 85.85(8) . 6_556
O4 In1 C21 100.11(9) . 1_554
O5 In1 C21 28.44(9) 1_554 1_554
O7 In1 C21 112.69(10) 6_556 1_554
O2 In1 C21 105.18(10) 7_665 1_554
O8 In1 C21 169.39(10) 6_556 1_554
O1 In1 C21 82.78(9) 7_665 1_554
O6 In1 C21 27.98(9) 1_554 1_554
O3 In1 C21 92.71(9) . 1_554
C40 In1 C21 141.12(11) 6_556 1_554
O4 In1 C1 112.04(10) . 7_665
O5 In1 C1 108.04(9) 1_554 7_665
O7 In1 C1 100.58(9) 6_556 7_665
O2 In1 C1 27.78(9) 7_665 7_665
O8 In1 C1 89.99(8) 6_556 7_665
O1 In1 C1 28.25(9) 7_665 7_665
O6 In1 C1 80.63(9) 1_554 7_665
O3 In1 C1 166.67(10) . 7_665
C40 In1 C1 95.57(9) 6_556 7_665
C21 In1 C1 94.41(10) 1_554 7_665
O4 In1 C14 28.04(8) . .
O5 In1 C14 100.23(9) 1_554 .
O7 In1 C14 109.69(8) 6_556 .
O2 In1 C14 112.26(9) 7_665 .
O8 In1 C14 85.26(8) 6_556 .
O1 In1 C14 167.48(9) 7_665 .
O6 In1 C14 92.45(9) 1_554 .
O3 In1 C14 27.43(8) . .
C40 In1 C14 98.71(9) 6_556 .
C21 In1 C14 97.43(9) 1_554 .
C1 In1 C14 139.88(11) 7_665 .
C1 O1 In1 89.14(19) . 7_656
C1 O2 In1 94.8(2) . 7_656
C14 O3 In1 87.91(17) . .
C14 O4 In1 97.54(18) . .
C21 O5 In1 95.9(2) . 1_556
C21 O6 In1 87.5(2) . 1_556
C40 O7 In1 93.39(18) . 6_656
C40 O8 In1 89.62(18) . 6_656
N2 N1 C12 114.4(3) . .
N1 N2 C28 114.8(3) . .
O2 C1 O1 120.0(3) . .
O2 C1 C2 120.4(3) . .
O1 C1 C2 119.6(3) . .
O2 C1 In1 57.38(15) . 7_656
O1 C1 In1 62.61(16) . 7_656
C2 C1 In1 177.7(3) . 7_656
C7 C2 C3 117.8(3) . .
C7 C2 C1 120.2(3) . .
C3 C2 C1 122.0(3) . .
C4 C3 C2 120.3(3) . .
C4 C3 H3 119.9 . .
C2 C3 H3 119.9 . .
C3 C4 C5 121.7(3) . .
C3 C4 H4 119.1 . .
C5 C4 H4 119.1 . .
C6 C5 C4 116.9(3) . .
C6 C5 C8 120.4(3) . .
C4 C5 C8 122.7(3) . .
C7 C6 C5 121.4(3) . .
C7 C6 H6 119.3 . .
C5 C6 H6 119.3 . .
C2 C7 C6 121.9(3) . .
C2 C7 H7 119.1 . .
C6 C7 H7 119.1 . .
C13 C8 C9 117.8(2) . .
C13 C8 C5 119.6(2) . .
C9 C8 C5 122.6(3) . .
C10 C9 C8 123.2(3) . .
C10 C9 H9 118.4 . .
C8 C9 H9 118.4 . .
C9 C10 C11 116.4(2) . .
C9 C10 C18 122.4(2) . .
C11 C10 C18 121.1(3) . .
C12 C11 C10 120.8(3) . .
C12 C11 H11 119.6 . .
C10 C11 H11 119.6 . .
C11 C12 C13 121.9(3) . .
C11 C12 N1 117.1(3) . .
C13 C12 N1 120.7(3) . .
C12 C13 C8 119.6(3) . .
C12 C13 H13 120.2 . .
C8 C13 H13 120.2 . .
O3 C14 O4 119.1(3) . .
O3 C14 C15 122.0(3) . .
O4 C14 C15 118.9(3) . .
O3 C14 In1 64.65(15) . .
O4 C14 In1 54.42(13) . .
C15 C14 In1 173.1(2) . .
C16 C15 C20 116.5(3) . .
C16 C15 C14 122.3(3) . .
C20 C15 C14 121.1(3) . .
C15 C16 C17 122.3(3) . .
C15 C16 H16 118.9 . .
C17 C16 H16 118.9 . .
C18 C17 C16 120.9(3) . .
C18 C17 H17 119.5 . .
C16 C17 H17 119.5 . .
C19 C18 C17 116.3(3) . .
C19 C18 C10 121.4(3) . .
C17 C18 C10 122.2(3) . .
C18 C19 C20 122.4(3) . .
C18 C19 H19 118.8 . .
C20 C19 H19 118.8 . .
C15 C20 C19 121.5(3) . .
C15 C20 H20 119.3 . .
C19 C20 H20 119.3 . .
O6 C21 O5 120.2(3) . .
O6 C21 C22 121.0(3) . .
O5 C21 C22 118.8(3) . .
O6 C21 In1 64.51(18) . 1_556
O5 C21 In1 55.66(15) . 1_556
C22 C21 In1 174.0(3) . 1_556
C23 C22 C27 117.6(3) . .
C23 C22 C21 121.3(3) . .
C27 C22 C21 121.0(3) . .
C24 C23 C22 121.8(3) . .
C24 C23 H23 119.1 . .
C22 C23 H23 119.1 . .
C23 C24 C25 120.6(3) . .
C23 C24 H24 119.7 . .
C25 C24 H24 119.7 . .
C26 C25 C24 118.4(3) . .
C26 C25 C30 121.3(3) . .
C24 C25 C30 120.4(3) . .
C27 C26 C25 120.8(3) . .
C27 C26 H26 119.6 . .
C25 C26 H26 119.6 . .
C26 C27 C22 120.7(3) . .
C26 C27 H27 119.6 . .
C22 C27 H27 119.6 . .
C29 C28 C33 121.1(3) . .
C29 C28 N2 121.6(3) . .
C33 C28 N2 117.0(3) . .
C30 C29 C28 119.9(3) . .
C30 C29 H29 120.0 . .
C28 C29 H29 120.0 . .
C29 C30 C31 118.3(3) . .
C29 C30 C25 120.2(2) . .
C31 C30 C25 121.5(2) . .
C32 C31 C30 122.4(3) . .
C32 C31 H31 118.8 . .
C30 C31 H31 118.8 . .
C33 C32 C31 118.7(3) . .
C33 C32 C34 119.8(3) . .
C31 C32 C34 121.5(2) . .
C32 C33 C28 119.6(3) . .
C32 C33 H33 120.2 . .
C28 C33 H33 120.2 . .
C39 C34 C35 117.9(3) . .
C39 C34 C32 121.1(3) . .
C35 C34 C32 121.0(3) . .
C36 C35 C34 120.4(3) . .
C36 C35 H35 119.8 . .
C34 C35 H35 119.8 . .
C35 C36 C37 121.2(3) . .
C35 C36 H36 119.4 . .
C37 C36 H36 119.4 . .
C38 C37 C36 117.6(3) . .
C38 C37 C40 122.0(3) . .
C36 C37 C40 120.4(3) . .
C39 C38 C37 121.8(3) . .
C39 C38 H38 119.1 . .
C37 C38 H38 119.1 . .
C38 C39 C34 121.1(3) . .
C38 C39 H39 119.4 . .
C34 C39 H39 119.4 . .
O8 C40 O7 120.0(3) . .
O8 C40 C37 120.7(3) . .
O7 C40 C37 119.2(3) . .
O8 C40 In1 61.91(16) . 6_656
O7 C40 In1 58.16(14) . 6_656
C37 C40 In1 175.6(2) . 6_656

loop_
_geom_bond_atom_site_label_1
_geom_bond_atom_site_label_2
_geom_bond_distance
_geom_bond_site_symmetry_2
In1 O4 2.1877(19) .
In1 O5 2.203(2) 1_554
In1 O7 2.2361(18) 6_556
In1 O2 2.248(2) 7_665
In1 O8 2.318(2) 6_556
In1 O1 2.362(2) 7_665
In1 O6 2.398(2) 1_554
In1 O3 2.411(2) .
In1 C40 2.628(3) 6_556
In1 C21 2.654(3) 1_554
In1 C1 2.660(3) 7_665
In1 C14 2.666(3) .
O1 C1 1.259(4) .
O2 C1 1.244(4) .
O3 C14 1.229(3) .
O4 C14 1.264(3) .
O5 C21 1.271(4) .
O6 C21 1.246(4) .
O7 C40 1.254(3) .
O8 C40 1.253(3) .
N1 N2 1.177(4) .
N1 C12 1.456(4) .
N2 C28 1.443(4) .
C1 C2 1.483(4) .
C2 C7 1.361(4) .
C2 C3 1.389(4) .
C3 C4 1.370(4) .
C3 H3 0.9300 .
C4 C5 1.383(4) .
C4 H4 0.9300 .
C5 C6 1.378(4) .
C5 C8 1.470(4) .
C6 C7 1.361(4) .
C6 H6 0.9300 .
C7 H7 0.9300 .
C8 C13 1.382(4) .
C8 C9 1.393(3) .
C9 C10 1.389(4) .
C9 H9 0.9300 .
C10 C11 1.393(4) .
C10 C18 1.485(4) .
C11 C12 1.364(4) .
C11 H11 0.9300 .
C12 C13 1.368(4) .
C13 H13 0.9300 .
C14 C15 1.486(4) .
C15 C16 1.342(4) .
C15 C20 1.347(4) .
C16 C17 1.387(4) .
C16 H16 0.9300 .
C17 C18 1.354(4) .
C17 H17 0.9300 .
C18 C19 1.347(4) .
C19 C20 1.374(4) .
C19 H19 0.9300 .
C20 H20 0.9300 .
C21 C22 1.489(4) .
C22 C23 1.377(4) .
C22 C27 1.390(4) .
C23 C24 1.355(4) .
C23 H23 0.9300 .
C24 C25 1.385(4) .
C24 H24 0.9300 .
C25 C26 1.377(4) .
C25 C30 1.490(4) .
C26 C27 1.371(4) .
C26 H26 0.9300 .
C27 H27 0.9300 .
C28 C29 1.381(4) .
C28 C33 1.392(4) .
C29 C30 1.380(4) .
C29 H29 0.9300 .
C30 C31 1.392(4) .
C31 C32 1.380(4) .
C31 H31 0.9300 .
C32 C33 1.379(4) .
C32 C34 1.491(4) .
C33 H33 0.9300 .
C34 C39 1.379(4) .
C34 C35 1.400(4) .
C35 C36 1.383(4) .
C35 H35 0.9300 .
C36 C37 1.383(4) .
C36 H36 0.9300 .
C37 C38 1.383(4) .
C37 C40 1.489(4) .
C38 C39 1.365(4) .
C38 H38 0.9300 .
C39 H39 0.9300 .
